data_4105688
loop_
_publ_author_name
'Dorine Belmessieri'
'Louis C. Morrill'
'Carmen Simal'
'Alexandra M. Z. Slawin'
'Andrew D. Smith'

_publ_section_title
;
 Organocatalytic Functionalization of Carboxylic Acids:
 Isothiourea-Catalyzed Asymmetric Intra- and Intermolecular Michael
 Addition-Lactonizations
;
_journal_name_full 'Journal of the American Chemical Society'
_journal_page_first 2714
_journal_page_last 2720
_journal_paper_doi 10.1021/ja109975c
_journal_volume 133
_journal_year 2011
_chemical_absolute_configuration ad
_chemical_formula_moiety 'C19 H15 Br O4'
_chemical_formula_sum 'C19 H15 Br O4'
_chemical_formula_weight 387.22
_chemical_name_systematic
; 
 ? 
;
_space_group_IT_number 19
_symmetry_cell_setting orthorhombic
_symmetry_space_group_name_Hall 'P 2ac 2ab'
_symmetry_space_group_name_H-M 'P 21 21 21'
_atom_sites_solution_hydrogens geom
_atom_sites_solution_primary direct
_atom_sites_solution_secondary difmap
_audit_creation_method SHELXL-97
_cell_angle_alpha 90.00
_cell_angle_beta 90.00
_cell_angle_gamma 90.00
_cell_formula_units_Z 8
_cell_length_a 6.3142(11)
_cell_length_b 19.786(3)
_cell_length_c 26.184(4)
_cell_measurement_reflns_used 11122
_cell_measurement_temperature 93(2)
_cell_measurement_theta_max 28.5
_cell_measurement_theta_min 2.6
_cell_volume 3271.2(9)
_computing_cell_refinement 'CrystalClear (Rigaku Corp., 2004)'
_computing_data_collection 'CrystalClear (Rigaku Corp., 2004)'
_computing_data_reduction 'CrystalClear (Rigaku Corp., 2004)'
_computing_molecular_graphics 'Bruker SHELXTL'
_computing_publication_material 'Bruker SHELXTL'
_computing_structure_refinement 'SHELXL-97 (Sheldrick, 1997)'
_computing_structure_solution 'SHELXS-97 (Sheldrick, 1990)'
_diffrn_ambient_temperature 93(2)
_diffrn_measured_fraction_theta_full 0.998
_diffrn_measured_fraction_theta_max 0.997
_diffrn_measurement_device_type CCD
_diffrn_measurement_method '\w and \f scans'
_diffrn_radiation_monochromator confocal
_diffrn_radiation_source 'rotating anode'
_diffrn_radiation_type MoK\a
_diffrn_radiation_wavelength 0.71073
_diffrn_reflns_av_R_equivalents 0.0519
_diffrn_reflns_av_sigmaI/netI 0.0718
_diffrn_reflns_limit_h_max 7
_diffrn_reflns_limit_h_min -7
_diffrn_reflns_limit_k_max 23
_diffrn_reflns_limit_k_min -19
_diffrn_reflns_limit_l_max 26
_diffrn_reflns_limit_l_min -31
_diffrn_reflns_number 20897
_diffrn_reflns_theta_full 25.00
_diffrn_reflns_theta_max 25.33
_diffrn_reflns_theta_min 2.55
_exptl_absorpt_coefficient_mu 2.533
_exptl_absorpt_correction_T_max 1.000
_exptl_absorpt_correction_T_min 0.733
_exptl_absorpt_correction_type multi-scan
_exptl_absorpt_process_details 'Jacobson, R. (1998) Private communication'
_exptl_crystal_colour Colorless
_exptl_crystal_density_diffrn 1.572
_exptl_crystal_description Platelet
_exptl_crystal_F_000 1568
_exptl_crystal_size_max 0.18
_exptl_crystal_size_mid 0.10
_exptl_crystal_size_min 0.01
_refine_diff_density_max 0.359
_refine_diff_density_min -0.517
_refine_diff_density_rms 0.070
_refine_ls_abs_structure_details 'Flack H D (1983), Acta Cryst. A39, 876-881'
_refine_ls_abs_structure_Flack 0.005(8)
_refine_ls_extinction_method none
_refine_ls_goodness_of_fit_ref 0.943
_refine_ls_hydrogen_treatment constr
_refine_ls_matrix_type full
_refine_ls_number_parameters 435
_refine_ls_number_reflns 5964
_refine_ls_number_restraints 0
_refine_ls_restrained_S_all 0.943
_refine_ls_R_factor_all 0.0503
_refine_ls_R_factor_gt 0.0377
_refine_ls_shift/su_max 0.002
_refine_ls_shift/su_mean 0.000
_refine_ls_structure_factor_coef Fsqd
_refine_ls_weighting_details 'calc w=1/[\s^2^(Fo^2^)+(0.0255P)^2^+0.0000P] where P=(Fo^2^+2Fc^2^)/3'
_refine_ls_weighting_scheme calc
_refine_ls_wR_factor_gt 0.0647
_refine_ls_wR_factor_ref 0.0696
_reflns_number_gt 5056
_reflns_number_total 5964
_reflns_threshold_expression >2sigma(I)
_cod_data_source_file ja109975c_si_005.cif
_cod_data_source_block 10
_cod_database_code 4105688

loop_
_symmetry_equiv_pos_as_xyz
'x, y, z'
'-x+1/2, -y, z+1/2'
'-x, y+1/2, -z+1/2'
'x+1/2, -y+1/2, -z'

loop_
_atom_site_label
_atom_site_type_symbol
_atom_site_fract_x
_atom_site_fract_y
_atom_site_fract_z
_atom_site_U_iso_or_equiv
_atom_site_adp_type
_atom_site_occupancy
_atom_site_symmetry_multiplicity
_atom_site_calc_flag
_atom_site_refinement_flags
O1 O 0.4042(4) 0.70608(12) 0.25665(7) 0.0184(6) Uani 1 1 d .
O2 O 0.3652(4) 0.81632(13) 0.25276(7) 0.0210(6) Uani 1 1 d .
C2 C 0.3757(6) 0.76503(19) 0.22929(13) 0.0185(8) Uani 1 1 d .
C3 C 0.3474(6) 0.75748(16) 0.17136(11) 0.0165(8) Uani 1 1 d .
H3 H 0.2005 0.7401 0.1657 0.020 Uiso 1 1 calc R
C4 C 0.4993(6) 0.70296(18) 0.15138(11) 0.0182(8) Uani 1 1 d .
H4 H 0.6468 0.7182 0.1592 0.022 Uiso 1 1 calc R
C5 C 0.4591(6) 0.63981(17) 0.18190(12) 0.0199(8) Uani 1 1 d .
H5 H 0.4662 0.5969 0.1657 0.024 Uiso 1 1 calc R
C6 C 0.4138(5) 0.64384(17) 0.23123(12) 0.0156(8) Uani 1 1 d .
C7 C 0.3593(6) 0.82629(17) 0.14581(11) 0.0173(8) Uani 1 1 d .
C8 C 0.5400(6) 0.84751(18) 0.11968(12) 0.0207(9) Uani 1 1 d .
H8 H 0.6620 0.8194 0.1186 0.025 Uiso 1 1 calc R
C9 C 0.5412(6) 0.91029(18) 0.09503(12) 0.0224(9) Uani 1 1 d .
H9 H 0.6633 0.9247 0.0769 0.027 Uiso 1 1 calc R
Br10 Br 0.36364(6) 1.035540(18) 0.063425(14) 0.03199(11) Uani 1 1 d .
C10 C 0.3643(6) 0.95104(17) 0.09722(12) 0.0210(8) Uani 1 1 d .
C11 C 0.1850(6) 0.93105(18) 0.12375(12) 0.0227(9) Uani 1 1 d .
H11 H 0.0643 0.9596 0.1253 0.027 Uiso 1 1 calc R
C12 C 0.1840(6) 0.86841(18) 0.14813(12) 0.0191(9) Uani 1 1 d .
H12 H 0.0620 0.8544 0.1665 0.023 Uiso 1 1 calc R
C13 C 0.4881(6) 0.68887(17) 0.09422(12) 0.0179(8) Uani 1 1 d .
C14 C 0.3121(6) 0.70460(17) 0.06452(12) 0.0225(8) Uani 1 1 d .
H14 H 0.1930 0.7262 0.0795 0.027 Uiso 1 1 calc R
C15 C 0.3110(7) 0.68851(17) 0.01229(12) 0.0248(10) Uani 1 1 d .
H15 H 0.1909 0.6990 -0.0081 0.030 Uiso 1 1 calc R
C16 C 0.4825(7) 0.65776(18) -0.00916(13) 0.0282(10) Uani 1 1 d .
H16 H 0.4812 0.6473 -0.0446 0.034 Uiso 1 1 calc R
C17 C 0.6595(7) 0.64149(19) 0.02001(13) 0.0272(10) Uani 1 1 d .
H17 H 0.7776 0.6197 0.0047 0.033 Uiso 1 1 calc R
C18 C 0.6620(6) 0.65733(17) 0.07129(13) 0.0224(8) Uani 1 1 d .
H18 H 0.7831 0.6467 0.0913 0.027 Uiso 1 1 calc R
O19 O 0.3675(4) 0.59413(12) 0.31345(8) 0.0245(6) Uani 1 1 d .
C19 C 0.3845(6) 0.58687(18) 0.26801(13) 0.0192(8) Uani 1 1 d .
O20 O 0.3844(4) 0.52811(13) 0.24331(7) 0.0219(6) Uani 1 1 d .
C20 C 0.3726(6) 0.46880(17) 0.27622(12) 0.0270(9) Uani 1 1 d .
H20A H 0.4975 0.4674 0.2984 0.040 Uiso 1 1 calc R
H20B H 0.3681 0.4279 0.2552 0.040 Uiso 1 1 calc R
H20C H 0.2444 0.4713 0.2972 0.040 Uiso 1 1 calc R
O21 O 0.8991(4) 0.70855(12) 0.23866(8) 0.0186(6) Uani 1 1 d .
O22 O 0.8626(4) 0.81885(13) 0.24316(8) 0.0224(6) Uani 1 1 d .
C22 C 0.8937(6) 0.76765(19) 0.26650(13) 0.0201(8) Uani 1 1 d .
C23 C 0.9396(6) 0.76163(16) 0.32320(11) 0.0173(8) Uani 1 1 d .
H23 H 1.0937 0.7509 0.3266 0.021 Uiso 1 1 calc R
C24 C 0.8171(6) 0.70154(17) 0.34624(11) 0.0166(8) Uani 1 1 d .
H24 H 0.6631 0.7132 0.3453 0.020 Uiso 1 1 calc R
C25 C 0.8488(6) 0.64058(17) 0.31313(12) 0.0179(8) Uani 1 1 d .
H25 H 0.8406 0.5969 0.3280 0.021 Uiso 1 1 calc R
C26 C 0.8877(6) 0.64612(17) 0.26377(12) 0.0159(8) Uani 1 1 d .
C27 C 0.9023(6) 0.82717(17) 0.35130(12) 0.0174(8) Uani 1 1 d .
C28 C 1.0590(6) 0.85483(17) 0.38208(12) 0.0201(9) Uani 1 1 d .
H28 H 1.1926 0.8329 0.3843 0.024 Uiso 1 1 calc R
C29 C 1.0247(6) 0.91407(17) 0.40985(12) 0.0219(9) Uani 1 1 d .
H29 H 1.1331 0.9324 0.4309 0.026 Uiso 1 1 calc R
C30 C 0.8291(6) 0.94572(17) 0.40616(12) 0.0231(9) Uani 1 1 d .
Br30 Br 0.77829(7) 1.026564(19) 0.442250(14) 0.03720(12) Uani 1 1 d .
C31 C 0.6692(6) 0.91948(17) 0.37569(12) 0.0224(9) Uani 1 1 d .
H31 H 0.5363 0.9418 0.3734 0.027 Uiso 1 1 calc R
C32 C 0.7061(6) 0.85981(18) 0.34842(12) 0.0202(9) Uani 1 1 d .
H32 H 0.5969 0.8413 0.3278 0.024 Uiso 1 1 calc R
C33 C 0.8763(6) 0.68834(17) 0.40158(12) 0.0183(8) Uani 1 1 d .
C34 C 1.0702(6) 0.65840(17) 0.41371(12) 0.0209(9) Uani 1 1 d .
H34 H 1.1687 0.6479 0.3875 0.025 Uiso 1 1 calc R
C35 C 1.1185(7) 0.64393(18) 0.46452(12) 0.0263(9) Uani 1 1 d .
H35 H 1.2496 0.6232 0.4728 0.032 Uiso 1 1 calc R
C36 C 0.9763(7) 0.65968(18) 0.50275(12) 0.0258(10) Uani 1 1 d .
H36 H 1.0096 0.6493 0.5372 0.031 Uiso 1 1 calc R
C37 C 0.7862(7) 0.69040(17) 0.49123(12) 0.0259(10) Uani 1 1 d .
H37 H 0.6899 0.7017 0.5178 0.031 Uiso 1 1 calc R
C38 C 0.7355(6) 0.70484(16) 0.44050(12) 0.0211(8) Uani 1 1 d .
H38 H 0.6045 0.7260 0.4325 0.025 Uiso 1 1 calc R
O39 O 0.9370(4) 0.59777(12) 0.18146(8) 0.0263(6) Uani 1 1 d .
C39 C 0.9068(6) 0.58995(18) 0.22668(12) 0.0177(8) Uani 1 1 d .
O40 O 0.8817(4) 0.53018(13) 0.24970(7) 0.0226(6) Uani 1 1 d .
C40 C 0.8824(6) 0.47158(18) 0.21592(12) 0.0292(9) Uani 1 1 d .
H40A H 0.7659 0.4755 0.1914 0.044 Uiso 1 1 calc R
H40B H 0.8643 0.4303 0.2362 0.044 Uiso 1 1 calc R
H40C H 1.0174 0.4695 0.1975 0.044 Uiso 1 1 calc R

loop_
_atom_site_aniso_label
_atom_site_aniso_U_11
_atom_site_aniso_U_22
_atom_site_aniso_U_33
_atom_site_aniso_U_23
_atom_site_aniso_U_13
_atom_site_aniso_U_12
O1 0.0237(16) 0.0168(14) 0.0147(12) -0.0002(10) -0.0001(11) 0.0029(12)
O2 0.0238(15) 0.0223(16) 0.0167(13) -0.0031(11) -0.0001(12) 0.0031(12)
C2 0.011(2) 0.024(2) 0.0206(18) 0.0053(17) 0.0024(16) 0.0035(18)
C3 0.019(2) 0.0167(19) 0.0143(16) -0.0023(14) 0.0002(15) 0.0012(17)
C4 0.017(2) 0.021(2) 0.0172(17) 0.0015(16) 0.0009(16) -0.0010(18)
C5 0.024(2) 0.016(2) 0.0201(18) -0.0015(16) -0.0023(16) 0.0029(17)
C6 0.013(2) 0.019(2) 0.0150(17) -0.0012(16) 0.0005(15) 0.0033(16)
C7 0.023(2) 0.017(2) 0.0117(16) -0.0036(15) 0.0018(16) -0.0023(18)
C8 0.023(2) 0.020(2) 0.0197(18) -0.0021(16) -0.0020(16) 0.0041(17)
C9 0.025(2) 0.024(2) 0.0188(18) -0.0024(17) 0.0046(16) -0.0040(19)
Br10 0.0427(3) 0.0216(2) 0.0317(2) 0.00710(18) 0.00788(19) 0.00604(19)
C10 0.031(2) 0.017(2) 0.0151(17) -0.0003(15) -0.0011(16) 0.0033(19)
C11 0.025(2) 0.025(2) 0.0180(18) -0.0040(17) -0.0016(16) 0.0050(17)
C12 0.020(2) 0.025(2) 0.0123(16) -0.0014(16) 0.0017(15) -0.0019(17)
C13 0.026(2) 0.013(2) 0.0149(17) 0.0009(15) 0.0023(16) -0.0054(17)
C14 0.030(2) 0.0182(19) 0.0196(18) -0.0006(17) -0.0010(18) 0.0027(16)
C15 0.038(3) 0.019(2) 0.0179(18) 0.0008(16) -0.0064(17) -0.0038(19)
C16 0.046(3) 0.022(2) 0.0160(18) -0.0005(17) -0.0008(19) -0.012(2)
C17 0.030(3) 0.025(2) 0.026(2) -0.0011(17) 0.0103(18) -0.003(2)
C18 0.021(2) 0.024(2) 0.0226(19) 0.0010(17) 0.0008(16) -0.0023(17)
O19 0.0289(16) 0.0289(15) 0.0158(12) 0.0030(11) 0.0028(12) -0.0007(13)
C19 0.011(2) 0.024(2) 0.0228(18) 0.0032(17) 0.0006(16) 0.0015(18)
O20 0.0294(15) 0.0178(14) 0.0187(11) 0.0055(11) -0.0033(11) 0.0005(13)
C20 0.035(2) 0.023(2) 0.0229(18) 0.0111(17) -0.0019(17) 0.001(2)
O21 0.0215(15) 0.0207(14) 0.0138(11) 0.0002(11) -0.0004(11) 0.0014(12)
O22 0.0232(15) 0.0248(16) 0.0193(12) 0.0056(11) 0.0035(12) 0.0018(13)
C22 0.016(2) 0.024(2) 0.0197(17) 0.0020(18) 0.0040(16) -0.0020(18)
C23 0.018(2) 0.017(2) 0.0168(16) 0.0011(15) -0.0008(15) 0.0002(16)
C24 0.017(2) 0.0159(19) 0.0165(17) -0.0016(15) 0.0008(16) -0.0024(16)
C25 0.019(2) 0.0181(19) 0.0165(17) -0.0009(15) -0.0026(15) -0.0009(17)
C26 0.012(2) 0.015(2) 0.0200(17) -0.0002(16) -0.0035(15) -0.0031(17)
C27 0.026(2) 0.013(2) 0.0133(16) 0.0042(15) 0.0027(16) -0.0007(17)
C28 0.025(2) 0.018(2) 0.0173(17) 0.0031(16) -0.0030(16) 0.0013(17)
C29 0.031(2) 0.017(2) 0.0185(18) -0.0037(16) -0.0030(17) -0.0029(18)
C30 0.034(3) 0.017(2) 0.0175(18) 0.0044(16) -0.0021(16) 0.0044(18)
Br30 0.0551(3) 0.0254(2) 0.0311(2) -0.00955(18) -0.0080(2) 0.0127(2)
C31 0.025(2) 0.022(2) 0.0195(18) 0.0047(17) 0.0038(16) 0.0060(18)
C32 0.023(2) 0.021(2) 0.0165(17) 0.0014(16) 0.0012(16) 0.0016(18)
C33 0.024(2) 0.0140(19) 0.0168(17) 0.0015(15) 0.0002(16) -0.0014(18)
C34 0.025(2) 0.020(2) 0.0184(18) -0.0022(16) 0.0001(16) -0.0016(17)
C35 0.032(2) 0.023(2) 0.0239(19) 0.0028(17) -0.0055(19) 0.001(2)
C36 0.043(3) 0.022(2) 0.0121(17) 0.0021(16) -0.0053(18) -0.001(2)
C37 0.043(3) 0.017(2) 0.0177(18) -0.0021(16) 0.0070(18) 0.003(2)
C38 0.030(2) 0.0157(18) 0.0179(17) 0.0004(16) 0.0002(19) 0.0013(17)
O39 0.0300(17) 0.0337(16) 0.0151(12) -0.0058(12) 0.0000(11) 0.0060(13)
C39 0.007(2) 0.028(2) 0.0181(18) -0.0049(17) -0.0018(15) 0.0041(17)
O40 0.0279(15) 0.0184(15) 0.0215(12) -0.0082(11) 0.0008(11) -0.0028(14)
C40 0.031(2) 0.027(2) 0.0292(19) -0.0124(18) 0.0008(18) 0.001(2)

loop_
_atom_type_symbol
_atom_type_description
_atom_type_scat_dispersion_real
_atom_type_scat_dispersion_imag
_atom_type_scat_source
C C 0.0033 0.0016 'International Tables Vol C Tables 4.2.6.8 and 6.1.1.4'
H H 0.0000 0.0000 'International Tables Vol C Tables 4.2.6.8 and 6.1.1.4'
O O 0.0106 0.0060 'International Tables Vol C Tables 4.2.6.8 and 6.1.1.4'
Br Br -0.2901 2.4595 'International Tables Vol C Tables 4.2.6.8 and 6.1.1.4'

loop_
_geom_angle_atom_site_label_1
_geom_angle_atom_site_label_2
_geom_angle_atom_site_label_3
_geom_angle
C2 O1 C6 120.1(2)
O2 C2 O1 117.4(3)
O2 C2 C3 126.0(3)
O1 C2 C3 116.5(3)
C7 C3 C2 110.0(3)
C7 C3 C4 116.7(3)
C2 C3 C4 109.4(3)
C7 C3 H3 106.7
C2 C3 H3 106.7
C4 C3 H3 106.7
C5 C4 C13 111.2(3)
C5 C4 C3 107.3(3)
C13 C4 C3 115.7(3)
C5 C4 H4 107.4
C13 C4 H4 107.4
C3 C4 H4 107.4
C6 C5 C4 120.3(3)
C6 C5 H5 119.9
C4 C5 H5 119.9
C5 C6 O1 121.7(3)
C5 C6 C19 127.6(3)
O1 C6 C19 110.6(3)
C12 C7 C8 119.6(3)
C12 C7 C3 118.7(3)
C8 C7 C3 121.8(3)
C7 C8 C9 119.8(3)
C7 C8 H8 120.1
C9 C8 H8 120.1
C10 C9 C8 119.7(3)
C10 C9 H9 120.1
C8 C9 H9 120.1
C9 C10 C11 121.0(3)
C9 C10 Br10 120.0(3)
C11 C10 Br10 119.0(3)
C10 C11 C12 119.1(3)
C10 C11 H11 120.4
C12 C11 H11 120.4
C7 C12 C11 120.7(3)
C7 C12 H12 119.6
C11 C12 H12 119.6
C14 C13 C18 119.1(3)
C14 C13 C4 123.0(3)
C18 C13 C4 117.8(3)
C13 C14 C15 119.8(3)
C13 C14 H14 120.1
C15 C14 H14 120.1
C16 C15 C14 119.9(4)
C16 C15 H15 120.1
C14 C15 H15 120.1
C15 C16 C17 121.0(3)
C15 C16 H16 119.5
C17 C16 H16 119.5
C18 C17 C16 119.4(4)
C18 C17 H17 120.3
C16 C17 H17 120.3
C17 C18 C13 120.7(4)
C17 C18 H18 119.7
C13 C18 H18 119.7
O19 C19 O20 125.8(3)
O19 C19 C6 124.0(3)
O20 C19 C6 110.2(3)
C19 O20 C20 114.6(2)
O20 C20 H20A 109.5
O20 C20 H20B 109.5
H20A C20 H20B 109.5
O20 C20 H20C 109.5
H20A C20 H20C 109.5
H20B C20 H20C 109.5
C22 O21 C26 119.9(2)
O22 C22 O21 116.8(3)
O22 C22 C23 126.6(3)
O21 C22 C23 116.5(3)
C27 C23 C22 112.3(3)
C27 C23 C24 113.2(3)
C22 C23 C24 110.4(3)
C27 C23 H23 106.9
C22 C23 H23 106.9
C24 C23 H23 106.9
C25 C24 C33 112.4(3)
C25 C24 C23 109.1(3)
C33 C24 C23 112.5(3)
C25 C24 H24 107.5
C33 C24 H24 107.5
C23 C24 H24 107.5
C26 C25 C24 121.6(3)
C26 C25 H25 119.2
C24 C25 H25 119.2
C25 C26 O21 122.8(3)
C25 C26 C39 126.5(3)
O21 C26 C39 110.5(3)
C28 C27 C32 118.7(3)
C28 C27 C23 120.7(3)
C32 C27 C23 120.5(3)
C27 C28 C29 121.5(4)
C27 C28 H28 119.2
C29 C28 H28 119.2
C30 C29 C28 118.7(3)
C30 C29 H29 120.6
C28 C29 H29 120.6
C31 C30 C29 121.2(3)
C31 C30 Br30 118.8(3)
C29 C30 Br30 119.9(3)
C30 C31 C32 119.2(3)
C30 C31 H31 120.4
C32 C31 H31 120.4
C27 C32 C31 120.6(3)
C27 C32 H32 119.7
C31 C32 H32 119.7
C38 C33 C34 119.5(3)
C38 C33 C24 120.1(3)
C34 C33 C24 120.4(3)
C35 C34 C33 119.7(3)
C35 C34 H34 120.1
C33 C34 H34 120.1
C36 C35 C34 120.2(4)
C36 C35 H35 119.9
C34 C35 H35 119.9
C37 C36 C35 120.5(3)
C37 C36 H36 119.8
C35 C36 H36 119.8
C36 C37 C38 119.9(3)
C36 C37 H37 120.1
C38 C37 H37 120.1
C33 C38 C37 120.2(4)
C33 C38 H38 119.9
C37 C38 H38 119.9
O39 C39 O40 125.0(3)
O39 C39 C26 124.0(3)
O40 C39 C26 111.0(3)
C39 O40 C40 115.4(2)
O40 C40 H40A 109.5
O40 C40 H40B 109.5
H40A C40 H40B 109.5
O40 C40 H40C 109.5
H40A C40 H40C 109.5
H40B C40 H40C 109.5

loop_
_geom_bond_atom_site_label_1
_geom_bond_atom_site_label_2
_geom_bond_distance
O1 C2 1.381(4)
O1 C6 1.401(4)
O2 C2 1.188(4)
C2 C3 1.535(4)
C3 C7 1.519(4)
C3 C4 1.536(5)
C3 H3 1.0000
C4 C5 1.505(5)
C4 C13 1.524(4)
C4 H4 1.0000
C5 C6 1.325(4)
C5 H5 0.9500
C6 C19 1.494(5)
C7 C12 1.387(5)
C7 C8 1.395(5)
C8 C9 1.400(5)
C8 H8 0.9500
C9 C10 1.379(5)
C9 H9 0.9500
Br10 C10 1.892(3)
C10 C11 1.386(5)
C11 C12 1.394(5)
C11 H11 0.9500
C12 H12 0.9500
C13 C14 1.391(5)
C13 C18 1.399(5)
C14 C15 1.404(4)
C14 H14 0.9500
C15 C16 1.363(5)
C15 H15 0.9500
C16 C17 1.391(5)
C16 H16 0.9500
C17 C18 1.379(5)
C17 H17 0.9500
C18 H18 0.9500
O19 C19 1.203(4)
C19 O20 1.331(4)
O20 C20 1.458(4)
C20 H20A 0.9800
C20 H20B 0.9800
C20 H20C 0.9800
O21 C22 1.378(4)
O21 C26 1.401(4)
O22 C22 1.199(4)
C22 C23 1.517(4)
C23 C27 1.509(4)
C23 C24 1.541(4)
C23 H23 1.0000
C24 C25 1.499(4)
C24 C33 1.519(4)
C24 H24 1.0000
C25 C26 1.320(4)
C25 H25 0.9500
C26 C39 1.481(5)
C27 C28 1.388(5)
C27 C32 1.399(5)
C28 C29 1.396(5)
C28 H28 0.9500
C29 C30 1.388(5)
C29 H29 0.9500
C30 C31 1.387(5)
C30 Br30 1.885(3)
C31 C32 1.399(5)
C31 H31 0.9500
C32 H32 0.9500
C33 C38 1.391(5)
C33 C34 1.396(5)
C34 C35 1.395(4)
C34 H34 0.9500
C35 C36 1.380(5)
C35 H35 0.9500
C36 C37 1.379(5)
C36 H36 0.9500
C37 C38 1.396(4)
C37 H37 0.9500
C38 H38 0.9500
O39 C39 1.209(4)
C39 O40 1.337(4)
O40 C40 1.458(4)
C40 H40A 0.9800
C40 H40B 0.9800
C40 H40C 0.9800

loop_
_geom_torsion_atom_site_label_1
_geom_torsion_atom_site_label_2
_geom_torsion_atom_site_label_3
_geom_torsion_atom_site_label_4
_geom_torsion
C6 O1 C2 O2 178.8(3)
C6 O1 C2 C3 2.3(5)
O2 C2 C3 C7 14.4(6)
O1 C2 C3 C7 -169.5(3)
O2 C2 C3 C4 143.8(4)
O1 C2 C3 C4 -40.1(4)
C7 C3 C4 C5 -179.8(3)
C2 C3 C4 C5 54.5(4)
C7 C3 C4 C13 -55.1(4)
C2 C3 C4 C13 179.3(3)
C13 C4 C5 C6 -164.4(3)
C3 C4 C5 C6 -37.0(4)
C4 C5 C6 O1 -0.8(5)
C4 C5 C6 C19 -175.3(3)
C2 O1 C6 C5 20.3(5)
C2 O1 C6 C19 -164.2(3)
C2 C3 C7 C12 -77.9(4)
C4 C3 C7 C12 156.8(3)
C2 C3 C7 C8 103.0(4)
C4 C3 C7 C8 -22.4(5)
C12 C7 C8 C9 -1.6(5)
C3 C7 C8 C9 177.6(3)
C7 C8 C9 C10 0.7(5)
C8 C9 C10 C11 0.4(5)
C8 C9 C10 Br10 -179.4(2)
C9 C10 C11 C12 -0.6(5)
Br10 C10 C11 C12 179.2(2)
C8 C7 C12 C11 1.4(5)
C3 C7 C12 C11 -177.8(3)
C10 C11 C12 C7 -0.3(5)
C5 C4 C13 C14 101.1(4)
C3 C4 C13 C14 -21.6(5)
C5 C4 C13 C18 -77.5(4)
C3 C4 C13 C18 159.8(3)
C18 C13 C14 C15 0.2(5)
C4 C13 C14 C15 -178.3(3)
C13 C14 C15 C16 -0.2(5)
C14 C15 C16 C17 0.4(6)
C15 C16 C17 C18 -0.6(6)
C16 C17 C18 C13 0.6(5)
C14 C13 C18 C17 -0.4(5)
C4 C13 C18 C17 178.2(3)
C5 C6 C19 O19 171.1(4)
O1 C6 C19 O19 -4.0(5)
C5 C6 C19 O20 -7.7(5)
O1 C6 C19 O20 177.2(3)
O19 C19 O20 C20 -3.1(5)
C6 C19 O20 C20 175.6(3)
C26 O21 C22 O22 -165.9(3)
C26 O21 C22 C23 17.3(5)
O22 C22 C23 C27 10.9(6)
O21 C22 C23 C27 -172.6(3)
O22 C22 C23 C24 138.3(4)
O21 C22 C23 C24 -45.3(4)
C27 C23 C24 C25 175.0(3)
C22 C23 C24 C25 48.1(4)
C27 C23 C24 C33 -59.6(4)
C22 C23 C24 C33 173.6(3)
C33 C24 C25 C26 -153.2(4)
C23 C24 C25 C26 -27.7(5)
C24 C25 C26 O21 -1.0(6)
C24 C25 C26 C39 -175.5(3)
C22 O21 C26 C25 7.5(5)
C22 O21 C26 C39 -177.2(3)
C22 C23 C27 C28 -127.0(3)
C24 C23 C27 C28 107.2(4)
C22 C23 C27 C32 55.5(4)
C24 C23 C27 C32 -70.3(4)
C32 C27 C28 C29 -0.1(5)
C23 C27 C28 C29 -177.6(3)
C27 C28 C29 C30 -0.2(5)
C28 C29 C30 C31 0.1(5)
C28 C29 C30 Br30 -179.0(2)
C29 C30 C31 C32 0.3(5)
Br30 C30 C31 C32 179.5(2)
C28 C27 C32 C31 0.5(5)
C23 C27 C32 C31 178.0(3)
C30 C31 C32 C27 -0.7(5)
C25 C24 C33 C38 -129.3(3)
C23 C24 C33 C38 107.1(4)
C25 C24 C33 C34 49.4(4)
C23 C24 C33 C34 -74.2(4)
C38 C33 C34 C35 1.5(5)
C24 C33 C34 C35 -177.2(3)
C33 C34 C35 C36 -0.6(6)
C34 C35 C36 C37 -0.6(6)
C35 C36 C37 C38 0.9(6)
C34 C33 C38 C37 -1.2(5)
C24 C33 C38 C37 177.6(3)
C36 C37 C38 C33 0.0(5)
C25 C26 C39 O39 177.9(4)
O21 C26 C39 O39 2.9(5)
C25 C26 C39 O40 -0.7(5)
O21 C26 C39 O40 -175.8(3)
O39 C39 O40 C40 -2.9(5)
C26 C39 O40 C40 175.7(3)
